data_7021457
loop_
_publ_author_name
'Zou, Xiaoyan'
'Li, Mingjie'
'Yan, Pengfei'
'Zhang, Juwen'
'Hou, Guangfeng'
'Li, Guangming'

_publ_section_title
;
 Systematic study on the structures of salen type lanthanide complexes
 tuned by lanthanide contraction and corresponding luminescence.
;
_journal_issue 26
_journal_name_full 'Dalton transactions (Cambridge, England : 2003)'
_journal_page_first 9482
_journal_page_last 9489
_journal_paper_doi 10.1039/c3dt50534k
_journal_volume 42
_journal_year 2013
_chemical_formula_moiety 'C72 H84 Cl4 Eu2 N14 O28'
_chemical_formula_sum 'C72 H84 Cl4 Eu2 N14 O28'
_chemical_formula_weight 2039.25
_chemical_name_systematic
;
?
;
_space_group_IT_number 2
_symmetry_cell_setting triclinic
_symmetry_space_group_name_Hall '-P 1'
_symmetry_space_group_name_H-M 'P -1'
_atom_sites_solution_hydrogens geom
_atom_sites_solution_primary direct
_atom_sites_solution_secondary difmap
_audit_creation_method SHELXL-97
_cell_angle_alpha 91.99(3)
_cell_angle_beta 106.84(3)
_cell_angle_gamma 92.56(3)
_cell_formula_units_Z 1
_cell_length_a 10.959(2)
_cell_length_b 10.986(2)
_cell_length_c 18.638(4)
_cell_measurement_reflns_used 16963
_cell_measurement_temperature 293(2)
_cell_measurement_theta_max 27.54
_cell_measurement_theta_min 3.02
_cell_volume 2142.9(8)
_computing_cell_refinement 'RAPID-AUTO (Rigaku 1998 <i>RAPID-AUTO</i>)'
_computing_data_collection 'RAPID-AUTO (Rigaku 1998 <i>RAPID-AUTO</i>)'
_computing_data_reduction 'CrystalClear (Rigaku/MSC, 2002)'
_computing_molecular_graphics 'SHELXTL (Sheldrick, 2008)'
_computing_publication_material SHELXL-97
_computing_structure_refinement 'SHELXL-97 (Sheldrick, 2008)'
_computing_structure_solution 'SHELXS-97 (Sheldrick, 2008)'
_diffrn_ambient_temperature 293(2)
_diffrn_measured_fraction_theta_full 0.966
_diffrn_measured_fraction_theta_max 0.966
_diffrn_measurement_device_type 'Rigaku RAXIS-RAPID'
_diffrn_measurement_method '\w scan'
_diffrn_radiation_monochromator graphite
_diffrn_radiation_source 'fine-focus sealed tube'
_diffrn_radiation_type MoK\a
_diffrn_radiation_wavelength 0.71073
_diffrn_reflns_av_R_equivalents 0.0512
_diffrn_reflns_av_unetI/netI 0.0702
_diffrn_reflns_limit_h_max 13
_diffrn_reflns_limit_h_min -14
_diffrn_reflns_limit_k_max 14
_diffrn_reflns_limit_k_min -12
_diffrn_reflns_limit_l_max 24
_diffrn_reflns_limit_l_min -24
_diffrn_reflns_number 20575
_diffrn_reflns_theta_full 27.49
_diffrn_reflns_theta_max 27.49
_diffrn_reflns_theta_min 3.02
_diffrn_standards_decay_% 0
_diffrn_standards_interval_count 0
_diffrn_standards_interval_time 0
_diffrn_standards_number 0
_exptl_absorpt_coefficient_mu 1.660
_exptl_absorpt_correction_T_max 0.7482
_exptl_absorpt_correction_T_min 0.6188
_exptl_absorpt_correction_type multi-scan
_exptl_absorpt_process_details 'ABSCOR (Higashi, 1995)'
_exptl_crystal_colour yellow
_exptl_crystal_density_diffrn 1.580
_exptl_crystal_density_method 'not measured'
_exptl_crystal_description block
_exptl_crystal_F_000 1032
_exptl_crystal_size_max 0.32
_exptl_crystal_size_mid 0.25
_exptl_crystal_size_min 0.19
_refine_diff_density_max 1.172
_refine_diff_density_min -0.995
_refine_diff_density_rms 0.102
_refine_ls_extinction_method none
_refine_ls_goodness_of_fit_ref 1.023
_refine_ls_hydrogen_treatment mixed
_refine_ls_matrix_type full
_refine_ls_number_parameters 542
_refine_ls_number_reflns 9521
_refine_ls_number_restraints 4
_refine_ls_restrained_S_all 1.025
_refine_ls_R_factor_all 0.0636
_refine_ls_R_factor_gt 0.0454
_refine_ls_shift/su_max 0.001
_refine_ls_shift/su_mean 0.000
_refine_ls_structure_factor_coef Fsqd
_refine_ls_weighting_details 'calc w=1/[\s^2^(Fo^2^)+(0.0525P)^2^+0.9797P] where P=(Fo^2^+2Fc^2^)/3'
_refine_ls_weighting_scheme calc
_refine_ls_wR_factor_gt 0.1039
_refine_ls_wR_factor_ref 0.1125
_reflns_number_gt 7614
_reflns_number_total 9521
_reflns_threshold_expression >2sigma(I)
_cod_data_source_file c3dt50534k.txt
_cod_data_source_block zxy-5
_cod_original_cell_volume 2142.9(7)
_cod_database_code 7021457

loop_
_symmetry_equiv_pos_as_xyz
'x, y, z'
'-x, -y, -z'

loop_
_atom_site_label
_atom_site_type_symbol
_atom_site_fract_x
_atom_site_fract_y
_atom_site_fract_z
_atom_site_U_iso_or_equiv
_atom_site_adp_type
_atom_site_occupancy
_atom_site_symmetry_multiplicity
_atom_site_calc_flag
_atom_site_refinement_flags
C1 C 0.2040(4) 0.6973(4) 0.2182(3) 0.0428(10) Uani 1 1 d .
C2 C 0.1921(5) 0.8016(5) 0.1754(3) 0.0562(13) Uani 1 1 d .
H2 H 0.2619 0.8316 0.1613 0.067 Uiso 1 1 calc R
C3 C 0.0810(6) 0.8597(5) 0.1542(4) 0.0636(15) Uani 1 1 d .
H3 H 0.0764 0.9277 0.1254 0.076 Uiso 1 1 calc R
C4 C -0.0263(5) 0.8192(5) 0.1748(4) 0.0649(15) Uani 1 1 d .
H4 H -0.1012 0.8603 0.1601 0.078 Uiso 1 1 calc R
C5 C -0.0203(5) 0.7198(5) 0.2163(3) 0.0558(13) Uani 1 1 d .
H5 H -0.0920 0.6921 0.2295 0.067 Uiso 1 1 calc R
C6 C 0.0934(4) 0.6575(4) 0.2399(3) 0.0433(10) Uani 1 1 d .
C7 C 0.0963(5) 0.5581(4) 0.2865(3) 0.0463(11) Uani 1 1 d .
H7 H 0.0211 0.5367 0.2979 0.056 Uiso 1 1 calc R
C8 C 0.1960(5) 0.4009(4) 0.3693(3) 0.0487(12) Uani 1 1 d .
H8A H 0.2203 0.3248 0.3508 0.058 Uiso 1 1 calc R
H8B H 0.1115 0.3873 0.3752 0.058 Uiso 1 1 calc R
C9 C 0.2900(5) 0.4396(4) 0.4444(3) 0.0483(11) Uani 1 1 d .
H9A H 0.3735 0.4569 0.4378 0.058 Uiso 1 1 calc R
H9B H 0.2969 0.3729 0.4779 0.058 Uiso 1 1 calc R
C10 C 0.2504(5) 0.5514(5) 0.4801(3) 0.0498(11) Uani 1 1 d .
H10A H 0.2355 0.6159 0.4448 0.060 Uiso 1 1 calc R
H10B H 0.1712 0.5319 0.4916 0.060 Uiso 1 1 calc R
C11 C 0.3924(5) 0.7052(4) 0.5654(3) 0.0456(11) Uani 1 1 d .
H11 H 0.3600 0.7633 0.5308 0.055 Uiso 1 1 calc R
C12 C 0.4871(5) 0.7452(4) 0.6333(3) 0.0440(11) Uani 1 1 d .
C13 C 0.5247(6) 0.8711(5) 0.6429(4) 0.0639(15) Uani 1 1 d .
H13 H 0.4883 0.9238 0.6056 0.077 Uiso 1 1 calc R
C14 C 0.6129(7) 0.9144(5) 0.7059(5) 0.083(2) Uani 1 1 d .
H14 H 0.6370 0.9972 0.7121 0.100 Uiso 1 1 calc R
C15 C 0.6683(6) 0.8370(5) 0.7614(4) 0.0681(16) Uani 1 1 d .
H15 H 0.7305 0.8683 0.8042 0.082 Uiso 1 1 calc R
C16 C 0.6326(5) 0.7134(4) 0.7545(3) 0.0494(12) Uani 1 1 d .
H16 H 0.6699 0.6628 0.7928 0.059 Uiso 1 1 calc R
C17 C 0.5412(4) 0.6651(4) 0.6902(3) 0.0402(10) Uani 1 1 d .
C18 C 0.4259(5) 0.4942(5) 0.0921(3) 0.0540(13) Uani 1 1 d .
C19 C 0.3403(6) 0.5747(7) 0.0492(4) 0.0694(16) Uani 1 1 d .
H19 H 0.3305 0.6495 0.0712 0.083 Uiso 1 1 calc R
C20 C 0.2719(7) 0.5465(9) -0.0229(4) 0.095(3) Uani 1 1 d .
H20 H 0.2176 0.6027 -0.0494 0.114 Uiso 1 1 calc R
C21 C 0.2814(7) 0.4350(10) -0.0579(4) 0.098(3) Uani 1 1 d .
H21 H 0.2353 0.4174 -0.1079 0.118 Uiso 1 1 calc R
C22 C 0.3584(7) 0.3526(8) -0.0185(4) 0.088(2) Uani 1 1 d .
H22 H 0.3620 0.2765 -0.0410 0.106 Uiso 1 1 calc R
C23 C 0.4332(6) 0.3798(6) 0.0560(3) 0.0618(15) Uani 1 1 d .
C24 C 0.5148(6) 0.2918(6) 0.0952(4) 0.0726(19) Uani 1 1 d .
H24 H 0.5110 0.2159 0.0707 0.087 Uiso 1 1 calc R
C25 C 0.6750(7) 0.2156(6) 0.2046(5) 0.078(2) Uani 1 1 d .
H25A H 0.6452 0.1353 0.1811 0.094 Uiso 1 1 calc R
H25B H 0.6663 0.2166 0.2549 0.094 Uiso 1 1 calc R
C26 C 0.8125(7) 0.2370(6) 0.2095(4) 0.0767(18) Uani 1 1 d .
H26A H 0.8425 0.3177 0.2323 0.092 Uiso 1 1 calc R
H26B H 0.8221 0.2340 0.1594 0.092 Uiso 1 1 calc R
C27 C 0.8936(8) 0.1419(7) 0.2557(5) 0.090(2) Uani 1 1 d .
H27A H 0.8581 0.0609 0.2361 0.108 Uiso 1 1 calc R
H27B H 0.9796 0.1503 0.2513 0.108 Uiso 1 1 calc R
C28 C 0.8532(6) 0.0703(6) 0.3660(4) 0.0754(18) Uani 1 1 d .
H28 H 0.8163 0.0000 0.3373 0.090 Uiso 1 1 calc R
C29 C 0.8568(6) 0.0783(6) 0.4433(4) 0.0661(15) Uani 1 1 d .
C30 C 0.7989(7) -0.0146(8) 0.4747(6) 0.098(3) Uani 1 1 d .
H30 H 0.7570 -0.0819 0.4444 0.118 Uiso 1 1 calc R
C31 C 0.8035(9) -0.0075(10) 0.5500(6) 0.108(3) Uani 1 1 d .
H31 H 0.7621 -0.0679 0.5696 0.129 Uiso 1 1 calc R
C32 C 0.8691(9) 0.0887(9) 0.5949(6) 0.102(3) Uani 1 1 d .
H32 H 0.8738 0.0929 0.6456 0.123 Uiso 1 1 calc R
C33 C 0.9270(9) 0.1776(8) 0.5667(5) 0.093(2) Uani 1 1 d .
H33 H 0.9721 0.2416 0.5988 0.111 Uiso 1 1 calc R
C34 C 0.9217(7) 0.1773(6) 0.4917(4) 0.0761(18) Uani 1 1 d .
C35 C 0.0509(10) 0.3165(8) 0.0327(6) 0.113(3) Uani 1 1 d .
H35A H -0.0216 0.3348 -0.0089 0.136 Uiso 1 1 calc R
H35B H 0.1262 0.3221 0.0155 0.136 Uiso 1 1 calc R
Cl1 Cl 0.0684(2) 0.4247(2) 0.10401(15) 0.1134(7) Uani 1 1 d .
Cl2 Cl 0.0292(5) 0.1728(3) 0.0562(2) 0.1869(17) Uani 1 1 d .
N1 N 0.1930(4) 0.4945(4) 0.3148(2) 0.0443(9) Uani 1 1 d D
H111 H 0.263(4) 0.509(5) 0.300(3) 0.066 Uiso 1 1 d D
N2 N 0.3488(4) 0.5942(4) 0.5488(2) 0.0449(9) Uani 1 1 d D
H121 H 0.383(5) 0.539(4) 0.583(3) 0.067 Uiso 1 1 d D
N3 N 0.5936(5) 0.3073(4) 0.1616(3) 0.0632(13) Uani 1 1 d D
H131 H 0.601(7) 0.385(2) 0.179(4) 0.095 Uiso 1 1 d D
N4 N 0.8985(6) 0.1556(5) 0.3348(4) 0.0788(15) Uani 1 1 d .
N5 N 0.4961(5) 0.7868(4) 0.3956(3) 0.0551(11) Uani 1 1 d .
N6 N 0.6098(5) 0.8329(4) 0.1867(3) 0.0533(11) Uani 1 1 d .
N7 N 0.7859(4) 0.5547(4) 0.3432(3) 0.0486(10) Uani 1 1 d .
O1 O 0.3078(3) 0.6402(3) 0.2381(2) 0.0491(8) Uani 1 1 d .
O2 O 0.5082(3) 0.5481(3) 0.6809(2) 0.0497(8) Uani 1 1 d .
O3 O 0.4949(3) 0.5215(3) 0.1603(2) 0.0532(8) Uani 1 1 d .
O4 O 0.9747(7) 0.2689(4) 0.4664(3) 0.110(2) Uani 1 1 d .
H4A H 0.9520 0.2639 0.4204 0.165 Uiso 1 1 calc R
O5 O 0.4770(4) 0.6728(3) 0.3949(2) 0.0526(9) Uani 1 1 d .
O6 O 0.4838(6) 0.8543(4) 0.4457(3) 0.104(2) Uani 1 1 d .
O7 O 0.5285(4) 0.8285(3) 0.3407(2) 0.0610(11) Uani 1 1 d .
O8 O 0.4922(4) 0.8050(4) 0.1755(2) 0.0624(10) Uani 1 1 d .
O9 O 0.6444(5) 0.9117(4) 0.1506(3) 0.0861(15) Uani 1 1 d .
O10 O 0.6875(3) 0.7770(4) 0.2356(3) 0.0651(11) Uani 1 1 d .
O11 O 0.7261(3) 0.6249(3) 0.3757(2) 0.0505(8) Uani 1 1 d .
O12 O 0.8889(4) 0.5176(4) 0.3762(3) 0.0730(12) Uani 1 1 d .
O13 O 0.7321(4) 0.5262(3) 0.2746(2) 0.0599(9) Uani 1 1 d .
O14 O 0.3839(19) 0.0088(18) 0.0687(11) 0.387(10) Uiso 1 1 d D
H14A H 0.3323 0.0507 0.0807 0.581 Uiso 1 1 d R
C36 C 0.3034(15) -0.0535(14) 0.0014(9) 0.199(6) Uiso 1 1 d D
H36A H 0.2168 -0.0319 -0.0063 0.298 Uiso 1 1 calc R
H36B H 0.3082 -0.1400 0.0061 0.298 Uiso 1 1 calc R
H36C H 0.3315 -0.0301 -0.0407 0.298 Uiso 1 1 calc R
Eu1 Eu 0.52542(2) 0.635750(19) 0.269309(13) 0.03523(8) Uani 1 1 d .

loop_
_atom_site_aniso_label
_atom_site_aniso_U_11
_atom_site_aniso_U_22
_atom_site_aniso_U_33
_atom_site_aniso_U_23
_atom_site_aniso_U_13
_atom_site_aniso_U_12
C1 0.038(2) 0.050(2) 0.037(3) -0.006(2) 0.007(2) -0.004(2)
C2 0.048(3) 0.055(3) 0.064(4) 0.013(3) 0.013(3) 0.002(2)
C3 0.062(3) 0.058(3) 0.068(4) 0.014(3) 0.011(3) 0.012(3)
C4 0.048(3) 0.072(4) 0.069(4) -0.001(3) 0.006(3) 0.022(3)
C5 0.041(2) 0.073(3) 0.053(3) -0.002(3) 0.014(2) 0.011(2)
C6 0.032(2) 0.055(3) 0.040(3) -0.003(2) 0.008(2) 0.004(2)
C7 0.040(2) 0.060(3) 0.040(3) -0.006(2) 0.015(2) -0.004(2)
C8 0.057(3) 0.049(2) 0.042(3) 0.005(2) 0.019(2) -0.007(2)
C9 0.055(3) 0.048(2) 0.044(3) 0.010(2) 0.016(2) 0.005(2)
C10 0.048(3) 0.063(3) 0.039(3) 0.006(2) 0.012(2) 0.011(2)
C11 0.049(3) 0.044(2) 0.047(3) 0.011(2) 0.017(2) 0.013(2)
C12 0.052(3) 0.036(2) 0.047(3) 0.0018(19) 0.018(2) 0.006(2)
C13 0.079(4) 0.040(2) 0.066(4) 0.014(2) 0.008(3) 0.001(3)
C14 0.102(5) 0.039(3) 0.093(6) 0.001(3) 0.008(4) -0.012(3)
C15 0.073(4) 0.054(3) 0.062(4) -0.014(3) 0.000(3) -0.007(3)
C16 0.053(3) 0.045(2) 0.051(3) 0.005(2) 0.014(2) 0.006(2)
C17 0.046(2) 0.038(2) 0.039(3) 0.0044(18) 0.016(2) 0.0042(19)
C18 0.041(2) 0.078(3) 0.042(3) 0.008(3) 0.011(2) -0.002(2)
C19 0.057(3) 0.097(4) 0.050(4) 0.017(3) 0.008(3) 0.001(3)
C20 0.060(4) 0.160(8) 0.054(5) 0.031(5) 0.002(3) -0.020(5)
C21 0.069(4) 0.173(9) 0.038(4) -0.001(5) -0.002(3) -0.037(5)
C22 0.079(5) 0.127(6) 0.052(4) -0.025(4) 0.019(4) -0.032(5)
C23 0.057(3) 0.082(4) 0.044(3) -0.012(3) 0.015(3) -0.008(3)
C24 0.073(4) 0.078(4) 0.069(5) -0.027(3) 0.031(4) -0.014(3)
C25 0.088(5) 0.057(3) 0.102(6) 0.007(3) 0.043(4) 0.022(3)
C26 0.082(4) 0.083(4) 0.074(5) 0.007(4) 0.034(4) 0.023(4)
C27 0.089(5) 0.103(5) 0.080(6) -0.005(4) 0.025(4) 0.034(4)
C28 0.063(4) 0.067(4) 0.082(5) -0.011(3) 0.000(4) 0.015(3)
C29 0.052(3) 0.069(3) 0.070(5) 0.003(3) 0.005(3) 0.012(3)
C30 0.065(4) 0.109(6) 0.110(8) -0.002(5) 0.011(5) 0.002(4)
C31 0.089(6) 0.132(8) 0.112(8) 0.041(6) 0.040(6) 0.020(6)
C32 0.098(6) 0.125(7) 0.081(6) -0.002(6) 0.017(5) 0.053(6)
C33 0.104(6) 0.085(5) 0.081(6) 0.002(4) 0.009(5) 0.034(5)
C34 0.085(5) 0.067(4) 0.074(5) 0.000(3) 0.017(4) 0.021(3)
C35 0.143(8) 0.105(6) 0.110(8) 0.003(5) 0.068(7) -0.007(6)
Cl1 0.0926(14) 0.1316(18) 0.0991(18) -0.0184(14) 0.0041(13) 0.0055(13)
Cl2 0.280(5) 0.0969(17) 0.141(3) 0.0203(18) -0.006(3) 0.004(2)
N1 0.042(2) 0.053(2) 0.039(2) 0.0034(17) 0.0140(18) -0.0047(19)
N2 0.049(2) 0.052(2) 0.033(2) 0.0096(17) 0.0095(18) 0.0050(19)
N3 0.069(3) 0.058(3) 0.066(4) -0.005(2) 0.026(3) 0.009(2)
N4 0.084(4) 0.077(3) 0.070(4) 0.002(3) 0.012(3) 0.018(3)
N5 0.071(3) 0.044(2) 0.058(3) -0.001(2) 0.033(3) 0.000(2)
N6 0.061(3) 0.046(2) 0.061(3) 0.007(2) 0.031(3) 0.001(2)
N7 0.041(2) 0.058(2) 0.049(3) 0.014(2) 0.015(2) 0.0043(19)
O1 0.0340(15) 0.0578(19) 0.056(2) 0.0140(16) 0.0114(16) 0.0067(15)
O2 0.064(2) 0.0346(15) 0.043(2) 0.0068(13) 0.0045(17) -0.0013(15)
O3 0.058(2) 0.061(2) 0.036(2) 0.0001(16) 0.0065(17) 0.0117(17)
O4 0.166(6) 0.062(3) 0.085(4) -0.003(3) 0.013(4) -0.006(3)
O5 0.065(2) 0.0415(17) 0.056(2) 0.0054(15) 0.0248(19) 0.0031(16)
O6 0.182(6) 0.059(2) 0.102(4) -0.019(2) 0.096(4) -0.006(3)
O7 0.090(3) 0.0382(16) 0.067(3) 0.0054(16) 0.042(2) 0.0032(18)
O8 0.054(2) 0.069(2) 0.064(3) 0.025(2) 0.015(2) 0.0049(19)
O9 0.105(4) 0.068(3) 0.100(4) 0.033(2) 0.052(3) -0.007(3)
O10 0.0448(19) 0.069(2) 0.087(3) 0.030(2) 0.025(2) 0.0049(18)
O11 0.0441(17) 0.0577(19) 0.048(2) -0.0001(16) 0.0113(16) 0.0033(16)
O12 0.0422(19) 0.107(3) 0.073(3) 0.027(2) 0.015(2) 0.029(2)
O13 0.061(2) 0.064(2) 0.053(3) -0.0008(18) 0.013(2) 0.0161(19)
Eu1 0.03486(11) 0.03530(11) 0.03620(13) 0.00628(8) 0.01065(9) 0.00388(8)

loop_
_atom_type_symbol
_atom_type_description
_atom_type_scat_dispersion_real
_atom_type_scat_dispersion_imag
_atom_type_scat_source
C C 0.0033 0.0016 'International Tables Vol C Tables 4.2.6.8 and 6.1.1.4'
H H 0.0000 0.0000 'International Tables Vol C Tables 4.2.6.8 and 6.1.1.4'
N N 0.0061 0.0033 'International Tables Vol C Tables 4.2.6.8 and 6.1.1.4'
O O 0.0106 0.0060 'International Tables Vol C Tables 4.2.6.8 and 6.1.1.4'
Eu Eu -0.1578 3.6682 'International Tables Vol C Tables 4.2.6.8 and 6.1.1.4'
Cl Cl 0.1484 0.1585 'International Tables Vol C Tables 4.2.6.8 and 6.1.1.4'

loop_
_geom_angle_atom_site_label_1
_geom_angle_atom_site_label_2
_geom_angle_atom_site_label_3
_geom_angle
_geom_angle_site_symmetry_1
_geom_angle_site_symmetry_3
O1 C1 C2 122.8(4) . .
O1 C1 C6 120.9(4) . .
C2 C1 C6 116.3(5) . .
C3 C2 C1 121.8(5) . .
C3 C2 H2 119.1 . .
C1 C2 H2 119.1 . .
C2 C3 C4 121.4(5) . .
C2 C3 H3 119.3 . .
C4 C3 H3 119.3 . .
C5 C4 C3 119.6(5) . .
C5 C4 H4 120.2 . .
C3 C4 H4 120.2 . .
C4 C5 C6 120.8(5) . .
C4 C5 H5 119.6 . .
C6 C5 H5 119.6 . .
C5 C6 C7 118.3(4) . .
C5 C6 C1 120.2(5) . .
C7 C6 C1 121.5(4) . .
N1 C7 C6 126.2(4) . .
N1 C7 H7 116.9 . .
C6 C7 H7 116.9 . .
N1 C8 C9 110.8(4) . .
N1 C8 H8A 109.5 . .
C9 C8 H8A 109.5 . .
N1 C8 H8B 109.5 . .
C9 C8 H8B 109.5 . .
H8A C8 H8B 108.1 . .
C8 C9 C10 112.2(4) . .
C8 C9 H9A 109.2 . .
C10 C9 H9A 109.2 . .
C8 C9 H9B 109.2 . .
C10 C9 H9B 109.2 . .
H9A C9 H9B 107.9 . .
N2 C10 C9 111.1(4) . .
N2 C10 H10A 109.4 . .
C9 C10 H10A 109.4 . .
N2 C10 H10B 109.4 . .
C9 C10 H10B 109.4 . .
H10A C10 H10B 108.0 . .
N2 C11 C12 124.3(5) . .
N2 C11 H11 117.9 . .
C12 C11 H11 117.9 . .
C17 C12 C13 120.1(5) . .
C17 C12 C11 122.7(4) . .
C13 C12 C11 117.2(5) . .
C14 C13 C12 119.9(6) . .
C14 C13 H13 120.0 . .
C12 C13 H13 120.0 . .
C13 C14 C15 120.6(5) . .
C13 C14 H14 119.7 . .
C15 C14 H14 119.7 . .
C14 C15 C16 121.1(6) . .
C14 C15 H15 119.4 . .
C16 C15 H15 119.4 . .
C15 C16 C17 120.0(5) . .
C15 C16 H16 120.0 . .
C17 C16 H16 120.0 . .
O2 C17 C16 121.6(4) . .
O2 C17 C12 120.3(4) . .
C16 C17 C12 118.1(4) . .
O3 C18 C19 122.7(6) . .
O3 C18 C23 121.1(5) . .
C19 C18 C23 116.2(6) . .
C20 C19 C18 122.0(8) . .
C20 C19 H19 119.0 . .
C18 C19 H19 119.0 . .
C19 C20 C21 121.2(8) . .
C19 C20 H20 119.4 . .
C21 C20 H20 119.4 . .
C22 C21 C20 119.1(7) . .
C22 C21 H21 120.4 . .
C20 C21 H21 120.4 . .
C21 C22 C23 121.2(8) . .
C21 C22 H22 119.4 . .
C23 C22 H22 119.4 . .
C22 C23 C24 119.7(7) . .
C22 C23 C18 120.1(7) . .
C24 C23 C18 120.2(5) . .
N3 C24 C23 126.1(6) . .
N3 C24 H24 117.0 . .
C23 C24 H24 117.0 . .
N3 C25 C26 113.1(5) . .
N3 C25 H25A 109.0 . .
C26 C25 H25A 109.0 . .
N3 C25 H25B 109.0 . .
C26 C25 H25B 109.0 . .
H25A C25 H25B 107.8 . .
C25 C26 C27 111.4(6) . .
C25 C26 H26A 109.3 . .
C27 C26 H26A 109.3 . .
C25 C26 H26B 109.3 . .
C27 C26 H26B 109.3 . .
H26A C26 H26B 108.0 . .
N4 C27 C26 111.4(6) . .
N4 C27 H27A 109.4 . .
C26 C27 H27A 109.4 . .
N4 C27 H27B 109.4 . .
C26 C27 H27B 109.4 . .
H27A C27 H27B 108.0 . .
N4 C28 C29 122.7(6) . .
N4 C28 H28 118.6 . .
C29 C28 H28 118.6 . .
C30 C29 C34 117.4(7) . .
C30 C29 C28 121.1(7) . .
C34 C29 C28 121.5(6) . .
C31 C30 C29 121.1(8) . .
C31 C30 H30 119.4 . .
C29 C30 H30 119.4 . .
C32 C31 C30 119.4(9) . .
C32 C31 H31 120.3 . .
C30 C31 H31 120.3 . .
C33 C32 C31 120.7(9) . .
C33 C32 H32 119.7 . .
C31 C32 H32 119.7 . .
C32 C33 C34 122.3(8) . .
C32 C33 H33 118.9 . .
C34 C33 H33 118.9 . .
O4 C34 C33 119.9(7) . .
O4 C34 C29 121.0(7) . .
C33 C34 C29 119.1(7) . .
Cl2 C35 Cl1 114.5(5) . .
Cl2 C35 H35A 108.6 . .
Cl1 C35 H35A 108.6 . .
Cl2 C35 H35B 108.6 . .
Cl1 C35 H35B 108.6 . .
H35A C35 H35B 107.6 . .
C7 N1 C8 124.4(4) . .
C7 N1 H111 117(4) . .
C8 N1 H111 118(4) . .
C11 N2 C10 125.2(4) . .
C11 N2 H121 116(4) . .
C10 N2 H121 118(4) . .
C24 N3 C25 126.9(6) . .
C24 N3 H131 112(5) . .
C25 N3 H131 121(5) . .
C28 N4 C27 120.4(6) . .
O6 N5 O5 122.2(4) . .
O6 N5 O7 121.1(4) . .
O5 N5 O7 116.6(4) . .
O6 N5 Eu1 176.7(4) . .
O5 N5 Eu1 60.9(2) . .
O7 N5 Eu1 55.7(2) . .
O9 N6 O10 122.3(5) . .
O9 N6 O8 120.4(5) . .
O10 N6 O8 117.2(4) . .
O9 N6 Eu1 177.9(4) . .
O10 N6 Eu1 58.0(2) . .
O8 N6 Eu1 59.3(2) . .
O12 N7 O13 121.7(5) . .
O12 N7 O11 121.9(5) . .
O13 N7 O11 116.4(4) . .
O12 N7 Eu1 176.0(3) . .
O13 N7 Eu1 60.1(2) . .
O11 N7 Eu1 56.5(2) . .
C1 O1 Eu1 151.6(3) . .
C17 O2 Eu1 149.9(3) . 2_666
C18 O3 Eu1 148.6(4) . .
C34 O4 H4A 109.5 . .
N5 O5 Eu1 93.8(3) . .
N5 O7 Eu1 99.0(3) . .
N6 O8 Eu1 95.5(3) . .
N6 O10 Eu1 97.3(3) . .
N7 O11 Eu1 98.4(3) . .
N7 O13 Eu1 94.9(3) . .
C36 O14 H14A 100.7 . .
O14 C36 H36A 109.5 . .
O14 C36 H36B 109.5 . .
H36A C36 H36B 109.5 . .
O14 C36 H36C 109.5 . .
H36A C36 H36C 109.5 . .
H36B C36 H36C 109.5 . .
O3 Eu1 O1 86.69(14) . .
O3 Eu1 O2 84.66(13) . 2_666
O1 Eu1 O2 83.89(13) . 2_666
O3 Eu1 O7 152.80(14) . .
O1 Eu1 O7 85.52(14) . .
O2 Eu1 O7 120.25(12) 2_666 .
O3 Eu1 O11 120.75(12) . .
O1 Eu1 O11 144.70(12) . .
O2 Eu1 O11 77.73(12) 2_666 .
O7 Eu1 O11 78.33(14) . .
O3 Eu1 O10 90.75(14) . .
O1 Eu1 O10 130.11(13) . .
O2 Eu1 O10 145.45(13) 2_666 .
O7 Eu1 O10 74.74(13) . .
O11 Eu1 O10 75.39(13) . .
O3 Eu1 O8 79.96(13) . .
O1 Eu1 O8 80.74(12) . .
O2 Eu1 O8 158.79(13) 2_666 .
O7 Eu1 O8 73.08(13) . .
O11 Eu1 O8 122.82(12) . .
O10 Eu1 O8 49.89(13) . .
O3 Eu1 O5 149.85(12) . .
O1 Eu1 O5 75.19(13) . .
O2 Eu1 O5 69.82(11) 2_666 .
O7 Eu1 O5 50.64(11) . .
O11 Eu1 O5 70.27(12) . .
O10 Eu1 O5 119.37(13) . .
O8 Eu1 O5 119.48(12) . .
O3 Eu1 O13 71.01(13) . .
O1 Eu1 O13 151.84(13) . .
O2 Eu1 O13 77.26(13) 2_666 .
O7 Eu1 O13 122.06(14) . .
O11 Eu1 O13 50.07(12) . .
O10 Eu1 O13 68.92(12) . .
O8 Eu1 O13 110.86(13) . .
O5 Eu1 O13 116.36(13) . .
O3 Eu1 N5 165.84(14) . .
O1 Eu1 N5 79.21(14) . .
O2 Eu1 N5 95.08(12) 2_666 .
O7 Eu1 N5 25.30(11) . .
O11 Eu1 N5 72.79(13) . .
O10 Eu1 N5 97.27(13) . .
O8 Eu1 N5 96.30(13) . .
O5 Eu1 N5 25.35(10) . .
O13 Eu1 N5 122.80(14) . .
O3 Eu1 N6 84.34(13) . .
O1 Eu1 N6 105.73(13) . .
O2 Eu1 N6 164.91(12) 2_666 .
O7 Eu1 N6 72.83(12) . .
O11 Eu1 N6 99.20(13) . .
O10 Eu1 N6 24.76(13) . .
O8 Eu1 N6 25.15(13) . .
O5 Eu1 N6 123.42(11) . .
O13 Eu1 N6 89.40(13) . .
N5 Eu1 N6 98.11(12) . .
O3 Eu1 N7 95.71(13) . .
O1 Eu1 N7 158.47(11) . .
O2 Eu1 N7 75.07(12) 2_666 .
O7 Eu1 N7 101.02(14) . .
O11 Eu1 N7 25.11(12) . .
O10 Eu1 N7 71.35(12) . .
O8 Eu1 N7 120.77(11) . .
O5 Eu1 N7 92.99(13) . .
O13 Eu1 N7 25.01(12) . .
N5 Eu1 N7 97.90(14) . .
N6 Eu1 N7 95.80(12) . .

loop_
_geom_bond_atom_site_label_1
_geom_bond_atom_site_label_2
_geom_bond_distance
_geom_bond_site_symmetry_2
C1 O1 1.288(6) .
C1 C2 1.408(7) .
C1 C6 1.440(6) .
C2 C3 1.361(8) .
C2 H2 0.9300 .
C3 C4 1.398(8) .
C3 H3 0.9300 .
C4 C5 1.353(8) .
C4 H4 0.9300 .
C5 C6 1.412(7) .
C5 H5 0.9300 .
C6 C7 1.415(7) .
C7 N1 1.287(6) .
C7 H7 0.9300 .
C8 N1 1.465(6) .
C8 C9 1.513(7) .
C8 H8A 0.9700 .
C8 H8B 0.9700 .
C9 C10 1.516(7) .
C9 H9A 0.9700 .
C9 H9B 0.9700 .
C10 N2 1.462(6) .
C10 H10A 0.9700 .
C10 H10B 0.9700 .
C11 N2 1.283(6) .
C11 C12 1.425(7) .
C11 H11 0.9300 .
C12 C17 1.414(7) .
C12 C13 1.416(6) .
C13 C14 1.342(9) .
C13 H13 0.9300 .
C14 C15 1.380(9) .
C14 H14 0.9300 .
C15 C16 1.387(7) .
C15 H15 0.9300 .
C16 C17 1.390(7) .
C16 H16 0.9300 .
C17 O2 1.312(5) .
C18 O3 1.294(6) .
C18 C19 1.411(8) .
C18 C23 1.421(8) .
C19 C20 1.353(9) .
C19 H19 0.9300 .
C20 C21 1.390(12) .
C20 H20 0.9300 .
C21 C22 1.352(12) .
C21 H21 0.9300 .
C22 C23 1.406(9) .
C22 H22 0.9300 .
C23 C24 1.420(10) .
C24 N3 1.287(9) .
C24 H24 0.9300 .
C25 N3 1.475(9) .
C25 C26 1.491(9) .
C25 H25A 0.9700 .
C25 H25B 0.9700 .
C26 C27 1.525(10) .
C26 H26A 0.9700 .
C26 H26B 0.9700 .
C27 N4 1.461(9) .
C27 H27A 0.9700 .
C27 H27B 0.9700 .
C28 N4 1.275(9) .
C28 C29 1.429(10) .
C28 H28 0.9300 .
C29 C30 1.409(10) .
C29 C34 1.413(9) .
C30 C31 1.390(13) .
C30 H30 0.9300 .
C31 C32 1.363(12) .
C31 H31 0.9300 .
C32 C33 1.344(12) .
C32 H32 0.9300 .
C33 C34 1.381(11) .
C33 H33 0.9300 .
C34 O4 1.309(8) .
C35 Cl2 1.678(9) .
C35 Cl1 1.714(9) .
C35 H35A 0.9700 .
C35 H35B 0.9700 .
N1 H111 0.898(10) .
N2 H121 0.898(10) .
N3 H131 0.900(10) .
N5 O6 1.214(6) .
N5 O5 1.259(5) .
N5 O7 1.269(5) .
N5 Eu1 2.934(4) .
N6 O9 1.228(5) .
N6 O10 1.252(6) .
N6 O8 1.266(5) .
N6 Eu1 2.965(4) .
N7 O12 1.215(6) .
N7 O13 1.264(6) .
N7 O11 1.278(5) .
N7 Eu1 2.978(4) .
O1 Eu1 2.289(3) .
O2 Eu1 2.310(3) 2_666
O3 Eu1 2.282(4) .
O4 H4A 0.8200 .
O5 Eu1 2.569(4) .
O7 Eu1 2.455(3) .
O8 Eu1 2.562(4) .
O10 Eu1 2.535(3) .
O11 Eu1 2.509(4) .
O13 Eu1 2.590(4) .
O14 C36 1.437(9) .
O14 H14A 0.8193 .
C36 H36A 0.9600 .
C36 H36B 0.9600 .
C36 H36C 0.9600 .
Eu1 O2 2.310(3) 2_666

loop_
_geom_hbond_atom_site_label_D
_geom_hbond_atom_site_label_H
_geom_hbond_atom_site_label_A
_geom_hbond_distance_DH
_geom_hbond_distance_HA
_geom_hbond_distance_DA
_geom_hbond_angle_DHA
_geom_hbond_site_symmetry_A
O4 H4A N4 0.82 1.89 2.602(8) 144.8 .
N3 H131 O13 0.900(10) 2.40(5) 3.162(7) 143(7) .
N3 H131 O3 0.900(10) 1.91(5) 2.631(6) 136(7) .
N2 H121 O11 0.898(10) 2.39(4) 3.029(5) 128(4) 2_666
N2 H121 O2 0.898(10) 1.94(4) 2.653(6) 135(5) .
N1 H111 O2 0.898(10) 2.54(4) 3.308(5) 144(5) 2_666
N1 H111 O1 0.898(10) 2.01(5) 2.684(5) 131(5) .
